data_7001228
loop_
_publ_author_name
'Vicente, Jos\'e'
'Gil-Rubio, Juan'
'Guerrero-Leal, Juan'
'Bautista, Delia'

_publ_section_title
;
 Synthesis of rhodium(i) and rhodium(iii) perfluoroalkyl complexes from
 [Rh(\m-OH)(COD)]2
;
_journal_issue 19
_journal_name_full 'Dalton Transactions'
_journal_page_first 3854
_journal_page_last 3866
_journal_paper_doi 10.1039/b822738a
_journal_year 2009
_chemical_formula_sum 'C42 H45 F3 I2 P3 Rh'
_chemical_formula_weight 1056.40
_chemical_name_systematic
;
?
;
_space_group_IT_number 14
_symmetry_cell_setting monoclinic
_symmetry_space_group_name_Hall '-P 2yn'
_symmetry_space_group_name_H-M 'P 1 21/n 1'
_atom_sites_solution_hydrogens geom
_atom_sites_solution_primary direct
_atom_sites_solution_secondary difmap
_audit_creation_method SHELXL-97
_cell_angle_alpha 90.00
_cell_angle_beta 99.995(2)
_cell_angle_gamma 90.00
_cell_formula_units_Z 4
_cell_length_a 10.2462(7)
_cell_length_b 17.9511(12)
_cell_length_c 22.2871(15)
_cell_measurement_reflns_used 8549
_cell_measurement_temperature 100(2)
_cell_measurement_theta_max 28.1
_cell_measurement_theta_min 2.36
_cell_volume 4037.1(5)
_computing_cell_refinement 'Bruker SAINT'
_computing_data_collection 'Bruker SMART'
_computing_data_reduction 'Bruker SAINT'
_computing_molecular_graphics 'Bruker SHELXTL'
_computing_publication_material 'Bruker SHELXTL'
_computing_structure_refinement 'SHELXL-97 (Sheldrick, 1997)'
_computing_structure_solution 'SHELXS-97 (Sheldrick, 1990)'
_diffrn_ambient_temperature 100(2)
_diffrn_detector_area_resol_mean 8.26
_diffrn_measured_fraction_theta_full 1.000
_diffrn_measured_fraction_theta_max 0.941
_diffrn_measurement_device_type 'Bruker SMART APEX CCD'
_diffrn_measurement_method \w-scan
_diffrn_radiation_monochromator graphite
_diffrn_radiation_source 'fine-focus sealed tube'
_diffrn_radiation_type MoK\a
_diffrn_radiation_wavelength 0.71073
_diffrn_reflns_av_R_equivalents 0.0219
_diffrn_reflns_av_sigmaI/netI 0.0176
_diffrn_reflns_limit_h_max 13
_diffrn_reflns_limit_h_min -13
_diffrn_reflns_limit_k_max 23
_diffrn_reflns_limit_k_min -22
_diffrn_reflns_limit_l_max 29
_diffrn_reflns_limit_l_min -29
_diffrn_reflns_number 46031
_diffrn_reflns_theta_full 26.00
_diffrn_reflns_theta_max 28.22
_diffrn_reflns_theta_min 1.86
_exptl_absorpt_coefficient_mu 2.115
_exptl_absorpt_correction_T_max 0.8163
_exptl_absorpt_correction_T_min 0.5248
_exptl_absorpt_correction_type multi-scan
_exptl_absorpt_process_details SADABS
_exptl_crystal_colour yellow
_exptl_crystal_density_diffrn 1.738
_exptl_crystal_density_method 'not measured'
_exptl_crystal_description block
_exptl_crystal_F_000 2080
_exptl_crystal_size_max 0.35
_exptl_crystal_size_mid 0.12
_exptl_crystal_size_min 0.10
_refine_diff_density_max 2.457
_refine_diff_density_min -0.433
_refine_diff_density_rms 0.099
_refine_ls_extinction_method none
_refine_ls_goodness_of_fit_ref 1.153
_refine_ls_hydrogen_treatment 'Rigid methyls, others riding'
_refine_ls_matrix_type full
_refine_ls_number_parameters 491
_refine_ls_number_reflns 9381
_refine_ls_number_restraints 0
_refine_ls_restrained_S_all 1.153
_refine_ls_R_factor_all 0.0335
_refine_ls_R_factor_gt 0.0320
_refine_ls_shift/su_max 0.001
_refine_ls_shift/su_mean 0.000
_refine_ls_structure_factor_coef Fsqd
_refine_ls_weighting_details 'calc w=1/[\s^2^(Fo^2^)+(0.0317P)^2^+7.0485P] where P=(Fo^2^+2Fc^2^)/3'
_refine_ls_weighting_scheme calc
_refine_ls_wR_factor_gt 0.0742
_refine_ls_wR_factor_ref 0.0750
_reflns_number_gt 9079
_reflns_number_total 9381
_reflns_threshold_expression >2sigma(I)
_cod_data_source_file b822738a.txt
_cod_data_source_block jg360bs
_cod_original_sg_symbol_H-M 'P 2(1)/n'
_cod_database_code 7001228

loop_
_symmetry_equiv_pos_as_xyz
'x, y, z'
'-x+1/2, y+1/2, -z+1/2'
'-x, -y, -z'
'x-1/2, -y-1/2, z-1/2'

loop_
_atom_site_label
_atom_site_type_symbol
_atom_site_fract_x
_atom_site_fract_y
_atom_site_fract_z
_atom_site_U_iso_or_equiv
_atom_site_adp_type
_atom_site_occupancy
_atom_site_symmetry_multiplicity
_atom_site_calc_flag
_atom_site_refinement_flags
_atom_site_disorder_assembly
_atom_site_disorder_group
Rh1 Rh 0.877881(19) 0.259889(12) 0.183386(9) 0.01667(6) Uani 1 1 d . . .
I2 I 0.667052(17) 0.307705(10) 0.088755(8) 0.02180(6) Uani 1 1 d . A .
P2 P 0.80884(6) 0.34734(4) 0.25045(3) 0.01606(13) Uani 1 1 d . A .
P3 P 0.37633(7) 0.54305(4) 0.10645(3) 0.02295(15) Uani 1 1 d . . .
P5 P 0.94427(7) 0.17953(4) 0.10994(3) 0.01656(13) Uani 1 1 d . A .
C2 C 1.0431(3) 0.22878(17) 0.24833(14) 0.0266(6) Uani 1 1 d . A .
H2A H 1.0321 0.2472 0.2886 0.040 Uiso 1 1 calc R . .
H2B H 1.1235 0.2503 0.2372 0.040 Uiso 1 1 calc R . .
H2C H 1.0507 0.1744 0.2495 0.040 Uiso 1 1 calc R . .
C11 C 0.8471(3) 0.09541(16) 0.08492(12) 0.0203(5) Uani 1 1 d . . .
C12 C 0.9029(3) 0.03604(18) 0.05806(14) 0.0280(6) Uani 1 1 d . A .
H12 H 0.9945 0.0372 0.0555 0.034 Uiso 1 1 calc R . .
C13 C 0.8263(3) -0.02493(18) 0.03497(15) 0.0309(7) Uani 1 1 d . . .
H13 H 0.8658 -0.0650 0.0168 0.037 Uiso 1 1 calc R A .
C14 C 0.6932(3) -0.02750(17) 0.03836(14) 0.0298(7) Uani 1 1 d . A .
H14 H 0.6410 -0.0690 0.0224 0.036 Uiso 1 1 calc R . .
C15 C 0.6371(3) 0.03014(18) 0.06483(14) 0.0288(7) Uani 1 1 d . . .
H15 H 0.5456 0.0282 0.0675 0.035 Uiso 1 1 calc R A .
C16 C 0.7124(3) 0.09200(17) 0.08798(13) 0.0244(6) Uani 1 1 d . A .
H16 H 0.6716 0.1319 0.1059 0.029 Uiso 1 1 calc R . .
C21 C 1.1119(3) 0.14253(15) 0.12989(12) 0.0185(5) Uani 1 1 d . . .
C22 C 1.1368(3) 0.08123(16) 0.16851(13) 0.0227(6) Uani 1 1 d . A .
H22 H 1.0659 0.0582 0.1839 0.027 Uiso 1 1 calc R . .
C23 C 1.2650(3) 0.05358(17) 0.18465(15) 0.0274(6) Uani 1 1 d . . .
H23 H 1.2808 0.0110 0.2102 0.033 Uiso 1 1 calc R A .
C24 C 1.3692(3) 0.08758(18) 0.16373(15) 0.0293(7) Uani 1 1 d . A .
H24 H 1.4565 0.0685 0.1749 0.035 Uiso 1 1 calc R . .
C25 C 1.3464(3) 0.14936(18) 0.12653(16) 0.0308(7) Uani 1 1 d . . .
H25 H 1.4183 0.1734 0.1127 0.037 Uiso 1 1 calc R A .
C26 C 1.2186(3) 0.17643(17) 0.10936(14) 0.0257(6) Uani 1 1 d . A .
H26 H 1.2034 0.2186 0.0833 0.031 Uiso 1 1 calc R . .
C31 C 0.9460(3) 0.22084(17) 0.03495(12) 0.0225(6) Uani 1 1 d . . .
H31A H 0.9959 0.2677 0.0398 0.034 Uiso 1 1 calc R A .
H31B H 0.8549 0.2307 0.0147 0.034 Uiso 1 1 calc R . .
H31C H 0.9883 0.1863 0.0102 0.034 Uiso 1 1 calc R . .
C41 C 0.9087(3) 0.34811(15) 0.32697(12) 0.0183(5) Uani 1 1 d . . .
C42 C 0.8793(3) 0.30181(16) 0.37308(14) 0.0250(6) Uani 1 1 d . A .
H42 H 0.8010 0.2724 0.3662 0.030 Uiso 1 1 calc R . .
C43 C 0.9638(3) 0.29843(19) 0.42900(14) 0.0323(7) Uani 1 1 d . . .
H43 H 0.9430 0.2668 0.4602 0.039 Uiso 1 1 calc R A .
C44 C 1.0781(3) 0.3409(2) 0.43953(15) 0.0356(8) Uani 1 1 d . A .
H44 H 1.1360 0.3380 0.4777 0.043 Uiso 1 1 calc R . .
C45 C 1.1078(3) 0.38733(19) 0.39495(16) 0.0341(8) Uani 1 1 d . . .
H45 H 1.1856 0.4171 0.4025 0.041 Uiso 1 1 calc R A .
C46 C 1.0239(3) 0.39097(16) 0.33840(14) 0.0250(6) Uani 1 1 d . A .
H46 H 1.0456 0.4228 0.3075 0.030 Uiso 1 1 calc R . .
C51 C 0.6384(3) 0.34594(15) 0.26574(13) 0.0188(5) Uani 1 1 d . . .
C52 C 0.5363(3) 0.30926(15) 0.22713(13) 0.0206(5) Uani 1 1 d . A .
H52 H 0.5565 0.2786 0.1953 0.025 Uiso 1 1 calc R . .
C53 C 0.4048(3) 0.31743(16) 0.23508(14) 0.0238(6) Uani 1 1 d . . .
H53 H 0.3360 0.2928 0.2083 0.029 Uiso 1 1 calc R A .
C54 C 0.3743(3) 0.36102(16) 0.28165(14) 0.0253(6) Uani 1 1 d . A .
H54 H 0.2846 0.3670 0.2866 0.030 Uiso 1 1 calc R . .
C55 C 0.4753(3) 0.39635(16) 0.32151(15) 0.0262(6) Uani 1 1 d . . .
H55 H 0.4546 0.4251 0.3544 0.031 Uiso 1 1 calc R A .
C56 C 0.6062(3) 0.38972(16) 0.31326(14) 0.0237(6) Uani 1 1 d . A .
H56 H 0.6742 0.4150 0.3400 0.028 Uiso 1 1 calc R . .
C61 C 0.8139(3) 0.44484(15) 0.22651(14) 0.0233(6) Uani 1 1 d . . .
H61A H 0.7806 0.4769 0.2561 0.035 Uiso 1 1 calc R A .
H61B H 0.7584 0.4511 0.1864 0.035 Uiso 1 1 calc R . .
H61C H 0.9055 0.4587 0.2243 0.035 Uiso 1 1 calc R . .
C71 C 0.2994(3) 0.47699(16) 0.05144(14) 0.0235(6) Uani 1 1 d . . .
C72 C 0.3270(3) 0.40149(17) 0.05800(14) 0.0275(6) Uani 1 1 d . . .
H72 H 0.3858 0.3838 0.0927 0.033 Uiso 1 1 calc R . .
C73 C 0.2686(3) 0.35231(18) 0.01396(16) 0.0312(7) Uani 1 1 d . . .
H73 H 0.2876 0.3006 0.0182 0.037 Uiso 1 1 calc R . .
C74 C 0.1830(3) 0.3778(2) -0.03610(18) 0.0397(8) Uani 1 1 d . . .
H74 H 0.1421 0.3433 -0.0659 0.048 Uiso 1 1 calc R . .
C75 C 0.1553(3) 0.4532(2) -0.04371(17) 0.0409(8) Uani 1 1 d . . .
H75 H 0.0969 0.4703 -0.0788 0.049 Uiso 1 1 calc R . .
C76 C 0.2133(3) 0.50319(19) 0.00016(16) 0.0333(7) Uani 1 1 d . . .
H76 H 0.1948 0.5549 -0.0045 0.040 Uiso 1 1 calc R . .
C81 C 0.2519(3) 0.60432(16) 0.12465(13) 0.0235(6) Uani 1 1 d . . .
C82 C 0.1582(3) 0.57616(18) 0.15741(14) 0.0282(6) Uani 1 1 d . . .
H82 H 0.1612 0.5254 0.1695 0.034 Uiso 1 1 calc R . .
C83 C 0.0609(3) 0.6228(2) 0.17211(15) 0.0330(7) Uani 1 1 d . . .
H83 H -0.0023 0.6041 0.1949 0.040 Uiso 1 1 calc R . .
C84 C 0.0553(3) 0.69672(19) 0.15369(15) 0.0316(7) Uani 1 1 d . . .
H84 H -0.0117 0.7286 0.1637 0.038 Uiso 1 1 calc R . .
C85 C 0.1474(3) 0.72382(18) 0.12080(15) 0.0323(7) Uani 1 1 d . . .
H85 H 0.1427 0.7744 0.1079 0.039 Uiso 1 1 calc R . .
C86 C 0.2464(3) 0.67830(17) 0.10631(14) 0.0279(6) Uani 1 1 d . . .
H86 H 0.3100 0.6975 0.0840 0.034 Uiso 1 1 calc R . .
C91 C 0.4989(3) 0.59435(19) 0.07552(16) 0.0320(7) Uani 1 1 d . . .
H91A H 0.4570 0.6199 0.0383 0.048 Uiso 1 1 calc R . .
H91B H 0.5669 0.5601 0.0660 0.048 Uiso 1 1 calc R . .
H91C H 0.5400 0.6312 0.1054 0.048 Uiso 1 1 calc R . .
C92 C 0.4566(4) 0.4967(2) 0.17351(15) 0.0355(7) Uani 1 1 d . . .
H92A H 0.4986 0.5337 0.2031 0.053 Uiso 1 1 calc R . .
H92B H 0.5243 0.4628 0.1631 0.053 Uiso 1 1 calc R . .
H92C H 0.3911 0.4682 0.1913 0.053 Uiso 1 1 calc R . .
I1 I 1.04175(3) 0.364674(15) 0.146324(13) 0.02150(9) Uani 0.7177(9) 1 d P A 1
C1 C 0.7848(5) 0.1759(3) 0.2221(3) 0.0203(10) Uani 0.7177(9) 1 d P A 1
F1 F 0.8406(2) 0.10552(12) 0.22091(10) 0.0218(5) Uani 0.7177(9) 1 d P A 1
F2 F 0.6526(2) 0.16100(13) 0.20067(11) 0.0246(5) Uani 0.7177(9) 1 d P A 1
F3 F 0.7831(3) 0.18327(13) 0.28444(11) 0.0256(5) Uani 0.7177(9) 1 d P A 1
I1' I 0.76710(8) 0.15496(5) 0.24133(4) 0.0201(2) Uani 0.2823(9) 1 d P A 2
C1' C 1.0011(17) 0.3428(10) 0.1589(7) 0.041(4) Uiso 0.2823(9) 1 d P A 2
F1' F 1.1116(6) 0.3201(3) 0.1295(3) 0.0266(13) Uiso 0.2823(9) 1 d P A 2
F2' F 0.9543(6) 0.3987(4) 0.1159(3) 0.0305(14) Uiso 0.2823(9) 1 d P A 2
F3' F 1.0749(6) 0.3889(3) 0.2030(3) 0.0263(13) Uiso 0.2823(9) 1 d P A 2

loop_
_atom_site_aniso_label
_atom_site_aniso_U_11
_atom_site_aniso_U_22
_atom_site_aniso_U_33
_atom_site_aniso_U_23
_atom_site_aniso_U_13
_atom_site_aniso_U_12
Rh1 0.01379(10) 0.01870(11) 0.01627(10) -0.00080(7) -0.00089(7) 0.00426(7)
I2 0.01723(9) 0.02582(10) 0.02052(9) 0.00338(7) -0.00181(7) 0.00383(6)
P2 0.0124(3) 0.0158(3) 0.0193(3) -0.0010(2) 0.0007(2) 0.0013(2)
P3 0.0212(3) 0.0237(4) 0.0223(3) 0.0031(3) -0.0007(3) -0.0010(3)
P5 0.0150(3) 0.0179(3) 0.0166(3) 0.0002(2) 0.0021(2) 0.0004(2)
C2 0.0228(14) 0.0281(15) 0.0246(14) -0.0054(12) -0.0073(11) 0.0103(12)
C11 0.0191(13) 0.0222(13) 0.0191(13) 0.0011(10) 0.0025(10) -0.0041(10)
C12 0.0269(15) 0.0293(15) 0.0298(15) -0.0049(12) 0.0102(12) -0.0055(12)
C13 0.0361(17) 0.0250(15) 0.0333(16) -0.0052(13) 0.0108(13) -0.0057(13)
C14 0.0339(16) 0.0266(15) 0.0259(15) 0.0048(12) -0.0031(12) -0.0144(13)
C15 0.0205(14) 0.0358(17) 0.0277(15) 0.0084(13) -0.0026(12) -0.0084(12)
C16 0.0197(13) 0.0293(15) 0.0232(14) 0.0031(11) 0.0010(11) -0.0022(11)
C21 0.0147(12) 0.0189(12) 0.0216(13) -0.0040(10) 0.0024(10) 0.0003(10)
C22 0.0195(13) 0.0231(14) 0.0265(14) -0.0005(11) 0.0070(11) 0.0007(11)
C23 0.0233(14) 0.0253(15) 0.0325(16) 0.0013(12) 0.0023(12) 0.0041(11)
C24 0.0163(13) 0.0321(16) 0.0384(17) -0.0042(13) 0.0016(12) 0.0062(12)
C25 0.0180(14) 0.0333(16) 0.0420(18) -0.0026(14) 0.0078(13) -0.0029(12)
C26 0.0220(14) 0.0231(14) 0.0323(16) 0.0019(12) 0.0054(12) -0.0027(11)
C31 0.0241(14) 0.0261(14) 0.0179(13) 0.0035(11) 0.0050(11) -0.0004(11)
C41 0.0155(12) 0.0161(12) 0.0221(13) -0.0052(10) 0.0003(10) 0.0036(10)
C42 0.0250(14) 0.0229(14) 0.0269(15) -0.0012(11) 0.0044(12) 0.0045(11)
C43 0.0414(18) 0.0328(17) 0.0233(15) 0.0010(13) 0.0067(13) 0.0155(14)
C44 0.0381(18) 0.0372(18) 0.0263(16) -0.0128(14) -0.0085(13) 0.0201(15)
C45 0.0214(14) 0.0331(17) 0.0424(19) -0.0145(15) -0.0095(13) 0.0031(12)
C46 0.0197(13) 0.0230(14) 0.0305(15) -0.0037(12) -0.0005(11) 0.0007(11)
C51 0.0148(12) 0.0173(12) 0.0241(13) 0.0007(10) 0.0035(10) 0.0021(10)
C52 0.0182(13) 0.0200(13) 0.0230(13) 0.0002(10) 0.0019(10) 0.0001(10)
C53 0.0156(12) 0.0241(14) 0.0302(15) 0.0032(12) 0.0001(11) -0.0038(10)
C54 0.0154(12) 0.0248(14) 0.0364(16) 0.0028(12) 0.0062(11) 0.0030(11)
C55 0.0243(14) 0.0209(14) 0.0356(16) -0.0039(12) 0.0112(12) 0.0024(11)
C56 0.0186(13) 0.0213(14) 0.0312(15) -0.0059(12) 0.0041(11) -0.0009(10)
C61 0.0238(14) 0.0168(13) 0.0295(15) 0.0031(11) 0.0053(11) 0.0032(10)
C71 0.0189(13) 0.0246(14) 0.0270(14) -0.0011(11) 0.0044(11) -0.0017(11)
C72 0.0270(15) 0.0268(15) 0.0311(16) 0.0049(12) 0.0118(12) 0.0021(12)
C73 0.0329(16) 0.0239(15) 0.0416(18) -0.0023(13) 0.0194(14) -0.0048(12)
C74 0.0325(17) 0.0399(19) 0.046(2) -0.0153(16) 0.0054(15) -0.0116(15)
C75 0.0312(17) 0.044(2) 0.041(2) -0.0075(16) -0.0104(15) 0.0041(15)
C76 0.0310(16) 0.0277(16) 0.0376(18) -0.0010(14) -0.0039(14) 0.0027(13)
C81 0.0234(13) 0.0250(14) 0.0209(13) -0.0010(11) 0.0004(11) -0.0019(11)
C82 0.0303(15) 0.0264(15) 0.0273(15) 0.0011(12) 0.0033(12) -0.0045(12)
C83 0.0260(15) 0.0420(19) 0.0314(16) -0.0029(14) 0.0058(13) -0.0070(13)
C84 0.0291(16) 0.0334(17) 0.0309(16) -0.0099(13) 0.0010(13) 0.0034(13)
C85 0.0410(18) 0.0252(15) 0.0293(16) -0.0004(13) 0.0020(14) 0.0004(13)
C86 0.0331(16) 0.0253(15) 0.0251(15) 0.0015(12) 0.0041(12) -0.0032(12)
C91 0.0252(15) 0.0356(17) 0.0363(17) 0.0008(14) 0.0080(13) -0.0061(13)
C92 0.0363(17) 0.0383(18) 0.0276(16) 0.0090(14) -0.0064(13) 0.0042(14)
I1 0.01827(14) 0.01887(14) 0.02821(15) 0.00167(10) 0.00639(10) -0.00264(10)
C1 0.022(2) 0.017(2) 0.023(3) -0.0005(19) 0.0073(19) -0.0055(18)
F1 0.0242(11) 0.0148(10) 0.0258(11) 0.0045(9) 0.0028(9) -0.0003(9)
F2 0.0169(11) 0.0236(12) 0.0333(13) 0.0018(10) 0.0044(9) -0.0043(9)
F3 0.0375(14) 0.0231(12) 0.0178(12) -0.0008(10) 0.0091(10) -0.0067(10)
I1' 0.0192(4) 0.0169(4) 0.0246(5) 0.0019(3) 0.0051(3) -0.0016(3)

loop_
_atom_type_symbol
_atom_type_description
_atom_type_scat_dispersion_real
_atom_type_scat_dispersion_imag
_atom_type_scat_source
C C 0.0033 0.0016 'International Tables Vol C Tables 4.2.6.8 and 6.1.1.4'
H H 0.0000 0.0000 'International Tables Vol C Tables 4.2.6.8 and 6.1.1.4'
F F 0.0171 0.0103 'International Tables Vol C Tables 4.2.6.8 and 6.1.1.4'
P P 0.1023 0.0942 'International Tables Vol C Tables 4.2.6.8 and 6.1.1.4'
Rh Rh -1.1178 0.9187 'International Tables Vol C Tables 4.2.6.8 and 6.1.1.4'
I I -0.4742 1.8119 'International Tables Vol C Tables 4.2.6.8 and 6.1.1.4'

loop_
_geom_angle_atom_site_label_1
_geom_angle_atom_site_label_2
_geom_angle_atom_site_label_3
_geom_angle
_geom_angle_site_symmetry_1
_geom_angle_site_symmetry_3
_geom_angle_publ_flag
C1 Rh1 C1' 168.9(4) . . ?
C1 Rh1 C2 83.87(17) . . ?
C1' Rh1 C2 85.3(4) . . ?
C1 Rh1 P2 90.60(14) . . ?
C1' Rh1 P2 87.3(4) . . ?
C2 Rh1 P2 91.99(8) . . ?
C1 Rh1 P5 93.04(14) . . ?
C1' Rh1 P5 89.7(4) . . ?
C2 Rh1 P5 91.18(8) . . ?
P2 Rh1 P5 175.42(3) . . ?
C1 Rh1 I1' 4.28(15) . . ?
C1' Rh1 I1' 165.0(4) . . ?
C2 Rh1 I1' 80.64(10) . . ?
P2 Rh1 I1' 87.90(3) . . ?
P5 Rh1 I1' 95.89(3) . . ?
C1 Rh1 I1 169.71(15) . . ?
C1' Rh1 I1 2.9(4) . . ?
C2 Rh1 I1 85.85(9) . . ?
P2 Rh1 I1 90.058(19) . . ?
P5 Rh1 I1 86.864(19) . . ?
I1' Rh1 I1 166.26(2) . . ?
C1 Rh1 I2 100.52(15) . . ?
C1' Rh1 I2 90.4(4) . . ?
C2 Rh1 I2 175.25(9) . . ?
P2 Rh1 I2 89.790(18) . . ?
P5 Rh1 I2 86.802(18) . . ?
I1' Rh1 I2 103.826(19) . . ?
I1 Rh1 I2 89.749(10) . . ?
C41 P2 C61 102.96(13) . . ?
C41 P2 C51 102.87(13) . . ?
C61 P2 C51 98.22(13) . . ?
C41 P2 Rh1 114.51(8) . . ?
C61 P2 Rh1 115.10(10) . . ?
C51 P2 Rh1 120.52(9) . . ?
C92 P3 C81 109.96(16) . . ?
C92 P3 C71 110.50(16) . . ?
C81 P3 C71 108.53(13) . . ?
C92 P3 C91 108.09(17) . . ?
C81 P3 C91 110.35(15) . . ?
C71 P3 C91 109.42(15) . . ?
C21 P5 C31 102.24(13) . . ?
C21 P5 C11 102.23(13) . . ?
C31 P5 C11 98.40(13) . . ?
C21 P5 Rh1 115.14(9) . . ?
C31 P5 Rh1 115.70(10) . . ?
C11 P5 Rh1 120.26(9) . . ?
C12 C11 C16 118.1(3) . . ?
C12 C11 P5 121.1(2) . . ?
C16 C11 P5 120.6(2) . . ?
C11 C12 C13 120.9(3) . . ?
C14 C13 C12 120.4(3) . . ?
C15 C14 C13 119.5(3) . . ?
C14 C15 C16 120.9(3) . . ?
C11 C16 C15 120.3(3) . . ?
C22 C21 C26 118.5(3) . . ?
C22 C21 P5 120.1(2) . . ?
C26 C21 P5 121.3(2) . . ?
C23 C22 C21 120.3(3) . . ?
C24 C23 C22 120.4(3) . . ?
C23 C24 C25 119.9(3) . . ?
C24 C25 C26 120.0(3) . . ?
C25 C26 C21 120.8(3) . . ?
C42 C41 C46 118.6(3) . . ?
C42 C41 P2 121.7(2) . . ?
C46 C41 P2 119.5(2) . . ?
C43 C42 C41 120.4(3) . . ?
C44 C43 C42 120.4(3) . . ?
C45 C44 C43 120.0(3) . . ?
C44 C45 C46 120.2(3) . . ?
C41 C46 C45 120.5(3) . . ?
C52 C51 C56 118.6(2) . . ?
C52 C51 P2 121.7(2) . . ?
C56 C51 P2 119.2(2) . . ?
C53 C52 C51 120.5(3) . . ?
C54 C53 C52 120.3(3) . . ?
C53 C54 C55 119.9(3) . . ?
C56 C55 C54 120.2(3) . . ?
C55 C56 C51 120.4(3) . . ?
C72 C71 C76 120.2(3) . . ?
C72 C71 P3 121.2(2) . . ?
C76 C71 P3 118.5(2) . . ?
C73 C72 C71 119.7(3) . . ?
C74 C73 C72 120.2(3) . . ?
C73 C74 C75 120.8(3) . . ?
C76 C75 C74 119.6(3) . . ?
C75 C76 C71 119.5(3) . . ?
C86 C81 C82 120.2(3) . . ?
C86 C81 P3 121.1(2) . . ?
C82 C81 P3 118.6(2) . . ?
C83 C82 C81 119.6(3) . . ?
C82 C83 C84 120.2(3) . . ?
C85 C84 C83 119.9(3) . . ?
C84 C85 C86 120.8(3) . . ?
C85 C86 C81 119.4(3) . . ?
F2 C1 F1 101.5(4) . . ?
F2 C1 F3 100.4(4) . . ?
F1 C1 F3 100.4(4) . . ?
F2 C1 Rh1 119.8(4) . . ?
F1 C1 Rh1 116.0(3) . . ?
F3 C1 Rh1 115.8(3) . . ?
F3' C1' F2' 97.7(12) . . ?
F3' C1' F1' 96.5(11) . . ?
F2' C1' F1' 95.3(12) . . ?
F3' C1' Rh1 121.0(11) . . ?
F2' C1' Rh1 122.3(10) . . ?
F1' C1' Rh1 118.0(10) . . ?

loop_
_geom_bond_atom_site_label_1
_geom_bond_atom_site_label_2
_geom_bond_distance
_geom_bond_site_symmetry_2
_geom_bond_publ_flag
Rh1 C1 2.052(6) . ?
Rh1 C1' 2.08(2) . ?
Rh1 C2 2.103(3) . ?
Rh1 P2 2.3591(7) . ?
Rh1 P5 2.3684(7) . ?
Rh1 I1' 2.6482(10) . ?
Rh1 I1 2.7425(4) . ?
Rh1 I2 2.8757(3) . ?
P2 C41 1.830(3) . ?
P2 C61 1.833(3) . ?
P2 C51 1.837(3) . ?
P3 C92 1.782(3) . ?
P3 C81 1.783(3) . ?
P3 C71 1.787(3) . ?
P3 C91 1.789(3) . ?
P5 C21 1.823(3) . ?
P5 C31 1.831(3) . ?
P5 C11 1.841(3) . ?
C11 C12 1.393(4) . ?
C11 C16 1.396(4) . ?
C12 C13 1.393(4) . ?
C13 C14 1.379(5) . ?
C14 C15 1.367(5) . ?
C15 C16 1.399(4) . ?
C21 C22 1.393(4) . ?
C21 C26 1.395(4) . ?
C22 C23 1.391(4) . ?
C23 C24 1.380(4) . ?
C24 C25 1.380(5) . ?
C25 C26 1.387(4) . ?
C41 C42 1.395(4) . ?
C41 C46 1.395(4) . ?
C42 C43 1.390(4) . ?
C43 C44 1.383(5) . ?
C44 C45 1.371(5) . ?
C45 C46 1.398(4) . ?
C51 C52 1.399(4) . ?
C51 C56 1.403(4) . ?
C52 C53 1.397(4) . ?
C53 C54 1.378(4) . ?
C54 C55 1.394(4) . ?
C55 C56 1.390(4) . ?
C71 C72 1.387(4) . ?
C71 C76 1.399(4) . ?
C72 C73 1.377(5) . ?
C73 C74 1.372(5) . ?
C74 C75 1.387(5) . ?
C75 C76 1.383(5) . ?
C81 C86 1.388(4) . ?
C81 C82 1.398(4) . ?
C82 C83 1.384(5) . ?
C83 C84 1.387(5) . ?
C84 C85 1.380(5) . ?
C85 C86 1.384(5) . ?
C1 F2 1.382(5) . ?
C1 F1 1.389(6) . ?
C1 F3 1.400(6) . ?
C1' F3' 1.401(17) . ?
C1' F2' 1.413(18) . ?
C1' F1' 1.460(18) . ?

loop_
_geom_hbond_atom_site_label_D
_geom_hbond_atom_site_label_H
_geom_hbond_atom_site_label_A
_geom_hbond_distance_DH
_geom_hbond_distance_HA
_geom_hbond_distance_DA
_geom_hbond_angle_DHA
_geom_hbond_site_symmetry_A
C82 H82 I1 0.95 3.14 3.974(3) 147.4 1_455
